data_7714700
loop_
_publ_author_name
'Hou, Yujiao'
'Han, Peilin'
'Li, Hao'
'Zhang, Shixing'
'Qin, Mengge'
'Zhang, Nan'
'Fu, Bingbing'
'Mao, Ruitao'
'Ge, Suxiang'

_publ_section_title
;
 Bifunctional 3D POM-based coordination polymers for improved
 pseudocapacitance and catalytic oxidation performance.
;
_journal_issue 4
_journal_name_full 'Dalton transactions (Cambridge, England : 2003)'
_journal_page_first 1541
_journal_page_last 1550
_journal_paper_doi 10.1039/d3dt03650b
_journal_volume 53
_journal_year 2024
_chemical_absolute_configuration ad
_chemical_formula_sum 'C36 H28 Cu6 Mo12 N30 O42 Si'
_chemical_formula_weight 3113.49
_space_group_crystal_system triclinic
_space_group_IT_number 1
_space_group_name_Hall 'P 1'
_space_group_name_H-M_alt 'P 1'
_atom_sites_solution_hydrogens mixed
_atom_sites_solution_primary direct
_audit_creation_method
;FinalCif V118 by Daniel Kratzert, Freiburg 2023,
https://dkratzert.de/finalcif.html
;
_audit_update_record
;
2023-11-24 deposited with the CCDC.	2023-12-13 downloaded from the CCDC.
;
_cell_angle_alpha 99.5642(9)
_cell_angle_beta 98.4242(9)
_cell_angle_gamma 113.4205(8)
_cell_formula_units_Z 1
_cell_length_a 12.1212(8)
_cell_length_b 12.3376(8)
_cell_length_c 13.9050(9)
_cell_measurement_reflns_used 8342
_cell_measurement_temperature 296(2)
_cell_measurement_theta_max 27.5155
_cell_measurement_theta_min 2.501
_cell_volume 1829.0(2)
_computing_cell_refinement 'SAINT V8.34A'
_computing_data_reduction 'SAINT V8.34A'
_computing_structure_refinement 'SHELXL-2019/2 (Sheldrick, 2019)'
_computing_structure_solution 'SHELXS (G. Sheldrick)'
_diffrn_ambient_environment N~2~
_diffrn_ambient_temperature 296(2)
_diffrn_detector CPAD
_diffrn_detector_area_resol_mean 7.41
_diffrn_detector_type 'Bruker PHOTON III'
_diffrn_measured_fraction_theta_full 0.990
_diffrn_measured_fraction_theta_max 0.945
_diffrn_measurement_device 'three-circle diffractometer'
_diffrn_measurement_device_type 'Bruker D8 VENTURE dual wavelength Mo/Cu'
_diffrn_measurement_method '\w and \f scans'
_diffrn_measurement_specimen_support 'MiTeGen micromount'
_diffrn_radiation_monochromator 'mirror optics'
_diffrn_radiation_probe x-ray
_diffrn_radiation_type MoK\a
_diffrn_radiation_wavelength 0.71073
_diffrn_reflns_av_R_equivalents 0.0117
_diffrn_reflns_av_unetI/netI 0.0257
_diffrn_reflns_Laue_measured_fraction_full 0.990
_diffrn_reflns_Laue_measured_fraction_max 0.945
_diffrn_reflns_limit_h_max 15
_diffrn_reflns_limit_h_min -13
_diffrn_reflns_limit_k_max 16
_diffrn_reflns_limit_k_min -14
_diffrn_reflns_limit_l_max 18
_diffrn_reflns_limit_l_min -16
_diffrn_reflns_number 10999
_diffrn_reflns_point_group_measured_fraction_full 0.587
_diffrn_reflns_point_group_measured_fraction_max 0.548
_diffrn_reflns_theta_full 25.242
_diffrn_reflns_theta_max 27.520
_diffrn_reflns_theta_min 2.521
_diffrn_source 'microfocus sealed X-ray tube'
_diffrn_source_type 'Incoatec I\ms'
_exptl_absorpt_coefficient_mu 3.815
_exptl_absorpt_correction_T_max 0.0950
_exptl_absorpt_correction_T_min 0.0627
_exptl_absorpt_correction_type multi-scan
_exptl_absorpt_process_details
;
 SADABS 2016/2: Krause, L., Herbst-Irmer, R., Sheldrick G.M. & Stalke D.,
 J. Appl. Cryst. 48 (2015) 3-10
;
_exptl_crystal_density_diffrn 2.827
_exptl_crystal_description block
_exptl_crystal_F_000 1482
_exptl_crystal_size_max 0.200
_exptl_crystal_size_mid 0.100
_exptl_crystal_size_min 0.100
_refine_diff_density_max 1.766
_refine_diff_density_min -1.535
_refine_diff_density_rms 0.138
_refine_ls_abs_structure_details
;
 Refined as an inversion twin.
;
_refine_ls_abs_structure_Flack 0.27(3)
_refine_ls_extinction_method none
_refine_ls_goodness_of_fit_ref 1.034
_refine_ls_hydrogen_treatment constr
_refine_ls_matrix_type full
_refine_ls_number_parameters 1145
_refine_ls_number_reflns 9236
_refine_ls_number_restraints 846
_refine_ls_restrained_S_all 0.996
_refine_ls_R_factor_all 0.0347
_refine_ls_R_factor_gt 0.0327
_refine_ls_shift/su_max 0.001
_refine_ls_shift/su_mean 0.000
_refine_ls_structure_factor_coef Fsqd
_refine_ls_weighting_details 'w=1/[\s^2^(Fo^2^)+(0.0391P)^2^+9.3919P] where P=(Fo^2^+2Fc^2^)/3'
_refine_ls_weighting_scheme calc
_refine_ls_wR_factor_gt 0.0818
_refine_ls_wR_factor_ref 0.0834
_reflns_Friedel_coverage 0.161
_reflns_Friedel_fraction_full 0.185
_reflns_Friedel_fraction_max 0.152
_reflns_number_gt 8842
_reflns_number_total 9236
_reflns_threshold_expression 'I > 2\s(I)'
_cod_data_source_file d3dt03650b2.cif
_cod_data_source_block 220926hyj2_0m
_cod_depositor_comments 'Adding full bibliography for 7714698--7714700.cif.'
_cod_database_code 7714700
_shelx_shelxl_version_number 2019/2
_shelx_space_group_comment
;
The symmetry employed for this shelxl refinement is uniquely defined
by the following loop, which should always be used as a source of
symmetry information in preference to the above space-group names.
They are only intended as comments.
;
_shelx_estimated_absorpt_t_min 0.516
_shelx_estimated_absorpt_t_max 0.702
_diffrn_measurement_ambient_temperature_device_make 'Oxford Cryostream 800'

loop_
_space_group_symop_operation_xyz
'x, y, z'

loop_
_atom_site_label
_atom_site_type_symbol
_atom_site_fract_x
_atom_site_fract_y
_atom_site_fract_z
_atom_site_U_iso_or_equiv
_atom_site_adp_type
_atom_site_occupancy
_atom_site_site_symmetry_order
_atom_site_calc_flag
_atom_site_refinement_flags_posn
_atom_site_refinement_flags_adp
_atom_site_refinement_flags_occupancy
_atom_site_disorder_assembly
_atom_site_disorder_group
Mo1 Mo -0.28808(9) -0.07458(9) 1.21303(7) 0.0259(2) Uani 1 1 d . . . . .
Mo2 Mo -0.55674(9) -0.07854(8) 1.30541(7) 0.0261(2) Uani 1 1 d . . . . .
Mo3 Mo -0.55163(9) 0.19258(9) 1.42073(7) 0.0243(2) Uani 1 1 d . . . . .
Mo4 Mo -0.32028(9) 0.47918(8) 1.39504(7) 0.0247(2) Uani 1 1 d . . . . .
Mo5 Mo -0.06931(9) 0.48132(8) 1.30928(7) 0.0238(2) Uani 1 1 d . . . . .
Mo6 Mo -0.50729(10) 0.00703(9) 1.06856(8) 0.0312(2) Uani 1 1 d . . . . .
Mo7 Mo -0.11884(10) 0.40230(9) 1.52906(8) 0.0298(2) Uani 1 1 d . . . . .
Mo8 Mo -0.07268(9) 0.19226(9) 1.18720(7) 0.0271(2) Uani 1 1 d . . . . .
Mo9 Mo -0.54967(9) 0.25486(10) 1.17097(8) 0.0309(2) Uani 1 1 d . . . . .
Mo10 Mo -0.30089(10) 0.29205(9) 1.07483(8) 0.0301(2) Uani 1 1 d . . . . .
Mo11 Mo -0.07278(9) 0.13540(9) 1.41882(9) 0.0303(2) Uani 1 1 d . . . . .
Mo12 Mo -0.34594(11) 0.09411(10) 1.52096(8) 0.0312(2) Uani 1 1 d . . . . .
Si1 Si -0.3115(3) 0.1987(3) 1.3017(3) 0.0190(4) Uani 1 1 d . . . . .
Cu6 Cu -0.42547(13) 0.06437(13) 0.79605(13) 0.0298(3) Uani 1 1 d . . . . .
Cu5 Cu -0.06556(14) 0.82945(14) 0.76094(13) 0.0324(3) Uani 1 1 d . . . . .
Cu4 Cu -0.18614(13) 0.34065(13) 0.82035(12) 0.0270(3) Uani 1 1 d . . . . .
Cu3 Cu -0.31508(14) 0.53329(13) 0.70474(13) 0.0311(3) Uani 1 1 d . . . . .
Cu2 Cu -0.29160(14) -0.13104(13) 0.90055(12) 0.0293(3) Uani 1 1 d . . . . .
Cu1 Cu -0.53981(14) -0.42772(14) 0.84847(13) 0.0314(3) Uani 1 1 d . . . . .
O40 O -0.2608(8) 0.3392(7) 0.9741(6) 0.0289(17) Uani 1 1 d . . . . .
O39 O -0.0164(9) 0.4802(8) 1.6410(6) 0.0344(19) Uani 1 1 d . . . . .
O38 O -0.3385(9) 0.0677(8) 1.6355(6) 0.0317(19) Uani 1 1 d . . . . .
O37 O -0.6560(9) 0.2996(9) 1.1289(8) 0.043(2) Uani 1 1 d . . . . .
O36 O 0.0474(9) 0.2192(9) 1.1336(8) 0.045(2) Uani 1 1 d . . . . .
O35 O -0.6753(9) 0.1974(9) 1.4593(8) 0.045(2) Uani 1 1 d . . . . .
O34 O -0.6639(9) -0.2207(8) 1.2922(8) 0.043(2) Uani 1 1 d . . . . .
O33 O 0.0306(8) 0.1077(9) 1.4925(8) 0.044(2) Uani 1 1 d . . . . .
O32 O -0.6084(9) -0.0986(9) 0.9686(6) 0.040(2) Uani 1 1 d . . . . .
O31 O -0.1941(8) 0.4170(7) 1.1799(6) 0.0334(18) Uani 1 1 d . . . . .
O30 O 0.0393(9) 0.6077(8) 1.2930(9) 0.046(3) Uani 1 1 d . . . . .
O29 O -0.6026(8) 0.1952(9) 1.2770(7) 0.043(2) Uani 1 1 d . . . . .
O28 O -0.2414(7) 0.2731(7) 1.5520(6) 0.0311(16) Uani 1 1 d . . . . .
O27 O -0.1640(8) -0.0319(8) 1.3284(7) 0.040(2) Uani 1 1 d . . . . .
O26 O -0.3926(8) -0.0487(9) 1.1026(6) 0.040(2) Uani 1 1 d . . . . .
O25 O -0.6437(8) 0.0067(7) 1.3533(6) 0.0334(18) Uani 1 1 d . . . . .
O24 O 0.0084(9) 0.1827(9) 1.3208(8) 0.045(2) Uani 1 1 d . . . . .
O23 O -0.0241(8) 0.3616(7) 1.2676(6) 0.0362(19) Uani 1 1 d . . . . .
O22 O -0.5813(8) -0.0542(9) 1.1776(6) 0.042(2) Uani 1 1 d . . . . .
O21 O -0.4443(8) 0.3487(8) 1.4410(6) 0.037(2) Uani 1 1 d . . . . .
O20 O -0.1849(8) 0.2170(7) 1.1014(6) 0.0336(18) Uani 1 1 d . . . . .
O19 O -0.0151(7) 0.5012(8) 1.4465(6) 0.037(2) Uani 1 1 d . . . . .
O18 O -0.4843(8) 0.1503(7) 1.5263(6) 0.0353(18) Uani 1 1 d . . . . .
O17 O -0.1542(9) 0.0219(8) 1.1503(7) 0.043(2) Uani 1 1 d . . . . .
O16 O -0.2214(6) 0.1359(6) 1.2839(5) 0.0260(14) Uani 1 1 d . . . . .
O15 O -0.4276(8) 0.4048(8) 1.2717(7) 0.038(2) Uani 1 1 d . . . . .
O14 O -0.1819(8) 0.5592(9) 1.3461(7) 0.043(2) Uani 1 1 d . . . . .
O13 O -0.4764(8) -0.0569(7) 1.4437(6) 0.0336(18) Uani 1 1 d . . . . .
O12 O -0.3518(11) 0.5968(9) 1.4326(8) 0.048(3) Uani 1 1 d . . . . .
O11 O -0.2219(7) 0.0761(7) 1.4761(6) 0.0321(16) Uani 1 1 d . . . . .
O10 O -0.3933(6) 0.1899(6) 1.1898(5) 0.0227(13) Uani 1 1 d . . . . .
O9 O -0.2358(6) 0.3407(6) 1.3610(5) 0.0244(14) Uani 1 1 d . . . . .
O8 O -0.4408(8) 0.3221(7) 1.0770(6) 0.0349(17) Uani 1 1 d . . . . .
O7 O -0.4105(6) 0.1271(6) 1.3631(5) 0.0248(14) Uani 1 1 d . . . . .
O6 O -0.4202(7) 0.1186(7) 0.9983(6) 0.0299(15) Uani 1 1 d . . . . .
O5 O -0.0515(7) 0.2888(7) 1.4767(6) 0.0329(16) Uani 1 1 d . . . . .
O4 O -0.6148(7) 0.1016(7) 1.0762(6) 0.0343(17) Uani 1 1 d . . . . .
O3 O -0.2084(8) 0.4956(9) 1.5207(6) 0.041(2) Uani 1 1 d . . . . .
O2 O -0.3003(12) -0.2123(10) 1.1618(9) 0.055(3) Uani 1 1 d . . . . .
OW2 O -0.0715(12) -0.1938(10) 1.3593(11) 0.066(3) Uani 1 1 d D . . . .
HW21 H -0.040643 -0.192317 1.419474 0.100 Uiso 1 1 d DR U . . .
HW22 H -0.134084 -0.179585 1.364626 0.100 Uiso 1 1 d DR U . . .
OW1 O 0.463(2) 0.585(2) 1.2490(17) 0.170(11) Uani 1 1 d D . . . .
HW11 H 0.411014 0.529070 1.268829 0.255 Uiso 1 1 d DR U . . .
HW12 H 0.478837 0.650079 1.291678 0.255 Uiso 1 1 d DR U . . .
O1 O -0.4159(9) -0.1076(9) 1.2728(7) 0.044(2) Uani 1 1 d . . . . .
N1_1 N 0.1668(11) -0.0309(10) 1.1727(9) 0.048(3) Uani 1 1 d D U . . .
C1_1 C 0.1123(10) 0.0003(10) 1.0974(10) 0.036(3) Uani 1 1 d D U . . .
H1_1 H 0.153454 0.075295 1.083338 0.044 Uiso 1 1 calc R U . . .
C2_1 C -0.0046(9) -0.0793(9) 1.0412(9) 0.029(2) Uani 1 1 d D U . . .
H2_1 H -0.043208 -0.057445 0.990036 0.035 Uiso 1 1 calc R U . . .
C3_1 C -0.0648(8) -0.1924(9) 1.0612(8) 0.026(2) Uani 1 1 d D U . . .
C4_1 C -0.0042(12) -0.2228(12) 1.1376(10) 0.047(3) Uani 1 1 d D U . . .
H4_1 H -0.040211 -0.299877 1.149397 0.057 Uiso 1 1 calc R U . . .
C5_1 C 0.1079(12) -0.1389(13) 1.1951(11) 0.056(4) Uani 1 1 d D U . . .
H5_1 H 0.144678 -0.155936 1.250515 0.067 Uiso 1 1 calc R U . . .
C6_1 C -0.1868(8) -0.2823(8) 1.0030(8) 0.024(2) Uani 1 1 d D U . . .
N2_1 N -0.2732(7) -0.2673(7) 0.9430(7) 0.0231(19) Uani 1 1 d D U . . .
N3_1 N -0.3688(9) -0.3786(8) 0.9155(8) 0.035(2) Uani 1 1 d D U . . .
N4_1 N -0.3401(9) -0.4583(8) 0.9525(9) 0.041(3) Uani 1 1 d D U . . .
N5_1 N -0.2278(10) -0.3986(8) 1.0110(9) 0.039(3) Uani 1 1 d D U . . .
N1_2 N -0.8945(10) -0.1655(10) 0.5059(8) 0.042(3) Uani 1 1 d D U . . .
C1_2 C -0.9314(10) -0.2407(11) 0.5652(9) 0.038(3) Uani 1 1 d D U . . .
H1_2 H -1.015314 -0.289449 0.556625 0.046 Uiso 1 1 calc R U . . .
C2_2 C -0.8477(9) -0.2474(10) 0.6385(9) 0.033(3) Uani 1 1 d D U . . .
H2_2 H -0.874818 -0.298972 0.680379 0.039 Uiso 1 1 calc R U . . .
C3_2 C -0.7218(9) -0.1766(10) 0.6504(8) 0.028(2) Uani 1 1 d D U . . .
C4_2 C -0.6853(10) -0.0956(11) 0.5892(9) 0.036(3) Uani 1 1 d D U . . .
H4_2 H -0.602375 -0.043031 0.598072 0.043 Uiso 1 1 calc R U . . .
C5_2 C -0.7736(11) -0.0951(13) 0.5163(11) 0.049(4) Uani 1 1 d D U . . .
H5_2 H -0.749600 -0.044956 0.472846 0.059 Uiso 1 1 calc R U . . .
C6_2 C -0.6334(8) -0.1956(9) 0.7207(8) 0.025(2) Uani 1 1 d D U . . .
N2_2 N -0.6615(8) -0.3045(8) 0.7415(8) 0.035(2) Uani 1 1 d D U . . .
N3_2 N -0.5593(8) -0.2909(8) 0.8023(8) 0.033(2) Uani 1 1 d D U . . .
N4_2 N -0.4744(8) -0.1767(7) 0.8231(7) 0.028(2) Uani 1 1 d D U . . .
N5_2 N -0.5188(7) -0.1137(7) 0.7708(7) 0.0220(18) Uani 1 1 d D U . . .
N1_3 N -0.9105(8) -0.0281(9) 0.7713(7) 0.027(2) Uani 1 1 d D U . . .
C1_3 C -0.8999(9) 0.0375(9) 0.7024(8) 0.026(2) Uani 1 1 d D U . . .
H1_3 H -0.971683 0.024535 0.657821 0.031 Uiso 1 1 calc R U . . .
C2_3 C -0.7880(9) 0.1237(10) 0.6937(9) 0.029(2) Uani 1 1 d D U . . .
H2_3 H -0.785175 0.169412 0.646447 0.035 Uiso 1 1 calc R U . . .
C3_3 C -0.6797(8) 0.1397(9) 0.7579(8) 0.023(2) Uani 1 1 d D U . . .
C4_3 C -0.6911(9) 0.0749(9) 0.8314(8) 0.023(2) Uani 1 1 d D U . . .
H4_3 H -0.621121 0.087655 0.878111 0.027 Uiso 1 1 calc R U . . .
C5_3 C -0.8048(9) -0.0074(10) 0.8353(8) 0.028(2) Uani 1 1 d D U . . .
H5_3 H -0.809877 -0.051193 0.884152 0.034 Uiso 1 1 calc R U . . .
C6_3 C -0.5585(7) 0.2213(8) 0.7479(8) 0.021(2) Uani 1 1 d D U . . .
N2_3 N -0.5334(7) 0.3243(8) 0.7148(7) 0.0231(19) Uani 1 1 d D U . . .
N3_3 N -0.4117(8) 0.3694(8) 0.7217(7) 0.024(2) Uani 1 1 d D U . . .
N4_3 N -0.3644(8) 0.2984(7) 0.7543(7) 0.0213(18) Uani 1 1 d D U . . .
N5_3 N -0.4570(7) 0.2019(7) 0.7687(7) 0.0202(18) Uani 1 1 d D U . . .
N1_4 N 0.2679(10) 0.5603(10) 1.1177(8) 0.042(3) Uani 1 1 d D U . . .
C1_4 C 0.3109(10) 0.6327(12) 1.0571(9) 0.043(3) Uani 1 1 d D U . . .
H1A_4 H 0.395862 0.675794 1.065615 0.051 Uiso 1 1 calc R U . . .
C2_4 C 0.2317(10) 0.6443(11) 0.9825(9) 0.035(3) Uani 1 1 d D U . . .
H2_4 H 0.261996 0.695317 0.940907 0.042 Uiso 1 1 calc R U . . .
C3_4 C 0.1039(8) 0.5775(8) 0.9705(7) 0.022(2) Uani 1 1 d D U . . .
C4_4 C 0.0614(11) 0.5049(11) 1.0356(9) 0.040(3) Uani 1 1 d D U . . .
H4_4 H -0.022829 0.462932 1.031114 0.048 Uiso 1 1 calc R U . . .
C5_4 C 0.1464(11) 0.4967(13) 1.1065(10) 0.051(4) Uani 1 1 d D U . . .
H5_4 H 0.118866 0.445204 1.148300 0.062 Uiso 1 1 calc R U . . .
C6_4 C 0.0201(8) 0.5959(8) 0.8953(8) 0.025(2) Uani 1 1 d D U . . .
N2_4 N 0.0516(7) 0.7066(8) 0.8770(8) 0.029(2) Uani 1 1 d D U . . .
N3_4 N -0.0484(8) 0.6914(8) 0.8109(8) 0.030(2) Uani 1 1 d D U . . .
N4_4 N -0.1361(8) 0.5802(7) 0.7903(7) 0.026(2) Uani 1 1 d D U . . .
N5_4 N -0.0936(8) 0.5167(7) 0.8434(7) 0.025(2) Uani 1 1 d D U . . .
N1_5 N -0.7856(10) 0.4538(10) 0.4532(11) 0.058(4) Uani 1 1 d D U . . .
C1_5 C -0.7318(11) 0.5644(12) 0.4377(13) 0.061(5) Uani 1 1 d D U . . .
H1_5 H -0.775853 0.590580 0.394185 0.073 Uiso 1 1 calc R U . . .
C2_5 C -0.6112(10) 0.6397(12) 0.4860(11) 0.043(3) Uani 1 1 d D U . . .
H2_5 H -0.572695 0.715891 0.473193 0.052 Uiso 1 1 calc R U . . .
C3_5 C -0.5457(9) 0.6025(8) 0.5544(8) 0.027(2) Uani 1 1 d D U . . .
C4_5 C -0.6059(10) 0.4863(10) 0.5688(10) 0.036(3) Uani 1 1 d D U . . .
H4_5 H -0.566258 0.458372 0.614297 0.043 Uiso 1 1 calc R U . . .
C5_5 C -0.7239(11) 0.4144(11) 0.5152(12) 0.049(4) Uani 1 1 d D U . . .
H5_5 H -0.762833 0.335122 0.521910 0.058 Uiso 1 1 calc R U . . .
C6_5 C -0.4182(8) 0.6902(8) 0.6054(8) 0.024(2) Uani 1 1 d D U . . .
N2_5 N -0.3783(9) 0.8056(8) 0.5994(9) 0.040(3) Uani 1 1 d D U . . .
N3_5 N -0.2616(10) 0.8600(8) 0.6514(10) 0.050(3) Uani 1 1 d D U . . .
N4_5 N -0.2333(8) 0.7800(8) 0.6905(9) 0.035(3) Uani 1 1 d D U . . .
N5_5 N -0.3317(8) 0.6707(8) 0.6608(7) 0.027(2) Uani 1 1 d D U . . .
N1_6 N 0.3021(8) 0.4340(8) 0.8400(8) 0.029(2) Uani 1 1 d D U . . .
C1_6 C 0.1985(9) 0.4164(10) 0.7782(9) 0.029(2) Uani 1 1 d D U . . .
H1_6 H 0.204844 0.461423 0.730124 0.034 Uiso 1 1 calc R U . . .
C2_6 C 0.0820(10) 0.3352(11) 0.7813(9) 0.033(3) Uani 1 1 d D U . . .
H2_6 H 0.011911 0.324636 0.735805 0.040 Uiso 1 1 calc R U . . .
C3_6 C 0.0725(8) 0.2693(9) 0.8548(8) 0.024(2) Uani 1 1 d D U . . .
C4_6 C 0.1803(8) 0.2885(10) 0.9195(8) 0.025(2) Uani 1 1 d D U . . .
H4_6 H 0.176508 0.247042 0.969941 0.030 Uiso 1 1 calc R U . . .
C5_6 C 0.2926(9) 0.3683(11) 0.9097(9) 0.031(3) Uani 1 1 d D U . . .
H5_6 H 0.364288 0.377627 0.952190 0.038 Uiso 1 1 calc R U . . .
C6_6 C -0.0493(8) 0.1862(8) 0.8642(8) 0.020(2) Uani 1 1 d D U . . .
N2_6 N -0.1535(7) 0.2013(7) 0.8401(7) 0.0205(18) Uani 1 1 d D U . . .
N3_6 N -0.2442(7) 0.1047(7) 0.8557(7) 0.0211(18) Uani 1 1 d D U . . .
N4_6 N -0.1955(8) 0.0342(8) 0.8870(7) 0.0240(19) Uani 1 1 d D U . . .
N5_6 N -0.0741(8) 0.0827(8) 0.8918(8) 0.025(2) Uani 1 1 d D U . . .

loop_
_atom_site_aniso_label
_atom_site_aniso_U_11
_atom_site_aniso_U_22
_atom_site_aniso_U_33
_atom_site_aniso_U_23
_atom_site_aniso_U_13
_atom_site_aniso_U_12
Mo1 0.0289(5) 0.0231(5) 0.0272(5) 0.0030(4) 0.0067(4) 0.0139(4)
Mo2 0.0281(5) 0.0208(4) 0.0213(5) 0.0057(4) 0.0031(4) 0.0032(4)
Mo3 0.0235(4) 0.0342(5) 0.0204(4) 0.0086(4) 0.0071(4) 0.0163(4)
Mo4 0.0235(5) 0.0226(4) 0.0288(5) 0.0027(4) 0.0050(4) 0.0124(4)
Mo5 0.0243(4) 0.0206(4) 0.0204(4) 0.0068(3) 0.0015(4) 0.0043(4)
Mo6 0.0290(5) 0.0253(5) 0.0232(5) -0.0024(4) 0.0049(4) -0.0006(4)
Mo7 0.0296(5) 0.0259(5) 0.0231(5) -0.0001(4) 0.0050(4) 0.0041(4)
Mo8 0.0296(5) 0.0369(5) 0.0270(5) 0.0134(4) 0.0146(4) 0.0216(4)
Mo9 0.0237(5) 0.0393(6) 0.0395(6) 0.0206(5) 0.0114(4) 0.0179(4)
Mo10 0.0444(6) 0.0268(5) 0.0233(5) 0.0124(4) 0.0170(4) 0.0143(4)
Mo11 0.0232(5) 0.0313(5) 0.0432(6) 0.0148(4) 0.0082(4) 0.0162(4)
Mo12 0.0468(6) 0.0318(5) 0.0243(5) 0.0153(4) 0.0179(4) 0.0196(5)
Si1 0.0217(10) 0.0184(9) 0.0176(10) 0.0055(8) 0.0076(8) 0.0078(8)
Cu6 0.0202(6) 0.0205(7) 0.0464(9) 0.0136(6) 0.0031(6) 0.0062(5)
Cu5 0.0241(7) 0.0254(7) 0.0417(9) 0.0126(6) 0.0032(6) 0.0047(6)
Cu4 0.0206(6) 0.0207(6) 0.0395(8) 0.0132(6) 0.0036(6) 0.0078(5)
Cu3 0.0284(7) 0.0227(7) 0.0391(9) 0.0147(6) 0.0009(6) 0.0075(6)
Cu2 0.0266(7) 0.0227(7) 0.0365(8) 0.0142(6) 0.0047(6) 0.0070(6)
Cu1 0.0221(7) 0.0255(7) 0.0416(9) 0.0129(6) 0.0054(6) 0.0042(5)
O40 0.034(4) 0.029(4) 0.021(4) 0.008(3) 0.006(3) 0.011(3)
O39 0.038(5) 0.036(5) 0.021(4) 0.005(3) -0.002(3) 0.012(4)
O38 0.045(5) 0.034(4) 0.023(4) 0.010(3) 0.009(4) 0.022(4)
O37 0.039(5) 0.041(5) 0.043(5) 0.022(4) 0.004(4) 0.009(4)
O36 0.042(5) 0.037(5) 0.054(6) 0.003(4) 0.029(5) 0.011(4)
O35 0.030(5) 0.051(6) 0.049(6) 0.007(4) 0.024(4) 0.011(4)
O34 0.028(5) 0.035(5) 0.063(6) 0.023(4) 0.016(4) 0.003(4)
O33 0.028(4) 0.055(6) 0.048(6) 0.024(5) -0.009(4) 0.020(4)
O32 0.039(5) 0.054(6) 0.019(4) 0.009(4) 0.007(4) 0.013(4)
O31 0.037(4) 0.033(4) 0.031(4) 0.006(3) -0.003(3) 0.021(4)
O30 0.034(5) 0.028(5) 0.083(8) 0.027(5) 0.015(5) 0.013(4)
O29 0.035(5) 0.046(5) 0.027(4) 0.017(4) -0.005(3) -0.001(4)
O28 0.032(4) 0.029(4) 0.034(4) 0.006(3) 0.010(3) 0.014(3)
O27 0.035(5) 0.041(5) 0.037(5) 0.019(4) -0.002(4) 0.008(4)
O26 0.033(4) 0.064(6) 0.026(4) 0.020(4) 0.009(3) 0.019(4)
O25 0.037(5) 0.031(4) 0.024(4) 0.004(3) -0.004(3) 0.012(4)
O24 0.034(5) 0.042(5) 0.045(5) 0.027(4) -0.001(4) 0.000(4)
O23 0.048(5) 0.032(4) 0.032(4) 0.008(3) 0.002(4) 0.024(4)
O22 0.032(4) 0.069(6) 0.023(4) 0.019(4) 0.006(3) 0.020(4)
O21 0.033(4) 0.038(5) 0.025(4) 0.015(3) -0.004(3) 0.003(4)
O20 0.041(5) 0.030(4) 0.029(4) 0.006(3) -0.002(3) 0.019(4)
O19 0.023(4) 0.063(6) 0.029(4) 0.013(4) 0.005(3) 0.024(4)
O18 0.044(5) 0.030(4) 0.032(4) 0.004(3) 0.005(4) 0.019(4)
O17 0.041(5) 0.045(5) 0.042(5) 0.022(4) 0.014(4) 0.012(4)
O16 0.023(3) 0.026(3) 0.031(4) 0.010(3) 0.009(3) 0.010(3)
O15 0.024(4) 0.049(5) 0.031(4) 0.023(4) 0.000(3) 0.004(4)
O14 0.030(4) 0.066(6) 0.036(5) 0.013(4) 0.007(4) 0.023(4)
O13 0.046(5) 0.028(4) 0.028(4) 0.005(3) -0.001(3) 0.021(4)
O12 0.078(7) 0.030(5) 0.050(6) 0.013(4) 0.032(5) 0.030(5)
O11 0.031(4) 0.029(4) 0.036(4) 0.009(3) 0.011(3) 0.011(3)
O10 0.021(3) 0.030(4) 0.015(3) 0.004(3) -0.002(3) 0.011(3)
O9 0.025(3) 0.021(3) 0.024(3) 0.005(3) 0.003(3) 0.009(3)
O8 0.040(5) 0.037(4) 0.027(4) 0.008(3) 0.006(3) 0.017(4)
O7 0.021(3) 0.026(3) 0.026(4) 0.008(3) 0.009(3) 0.008(3)
O6 0.030(4) 0.030(4) 0.025(4) 0.006(3) 0.006(3) 0.009(3)
O5 0.029(4) 0.032(4) 0.034(4) 0.004(3) 0.006(3) 0.011(3)
O4 0.028(4) 0.041(4) 0.028(4) 0.010(3) 0.010(3) 0.008(3)
O3 0.029(4) 0.068(6) 0.023(4) 0.012(4) 0.005(3) 0.019(4)
O2 0.095(9) 0.041(5) 0.053(6) 0.017(5) 0.043(6) 0.042(6)
OW2 0.067(7) 0.045(6) 0.079(8) 0.005(5) -0.024(6) 0.033(5)
OW1 0.167(19) 0.154(18) 0.161(18) -0.015(14) -0.107(15) 0.113(16)
O1 0.036(5) 0.077(7) 0.024(4) 0.019(4) 0.011(4) 0.026(5)
N1_1 0.039(6) 0.050(7) 0.040(6) 0.006(5) -0.003(5) 0.010(5)
C1_1 0.021(5) 0.028(6) 0.051(8) 0.015(5) -0.004(5) 0.005(5)
C2_1 0.026(6) 0.030(6) 0.039(6) 0.008(5) 0.007(5) 0.019(5)
C3_1 0.015(5) 0.036(6) 0.029(6) 0.009(5) 0.003(4) 0.014(4)
C4_1 0.046(8) 0.042(7) 0.041(7) 0.020(6) 0.004(6) 0.004(6)
C5_1 0.032(7) 0.074(10) 0.049(8) 0.026(7) -0.008(6) 0.012(7)
C6_1 0.024(5) 0.017(5) 0.027(5) 0.007(4) -0.003(4) 0.008(4)
N2_1 0.017(4) 0.017(4) 0.030(5) 0.006(4) 0.003(3) 0.002(3)
N3_1 0.029(5) 0.031(5) 0.040(6) 0.015(5) -0.001(4) 0.009(4)
N4_1 0.039(6) 0.026(5) 0.059(7) 0.021(5) 0.003(5) 0.013(4)
N5_1 0.035(6) 0.029(5) 0.044(6) 0.014(5) -0.005(5) 0.007(4)
N1_2 0.046(6) 0.034(6) 0.030(5) 0.006(4) -0.011(5) 0.008(5)
C1_2 0.028(6) 0.034(6) 0.039(7) 0.002(5) -0.001(5) 0.006(5)
C2_2 0.019(5) 0.026(6) 0.046(7) 0.009(5) 0.003(5) 0.003(4)
C3_2 0.025(5) 0.025(5) 0.030(6) 0.012(4) 0.008(4) 0.004(4)
C4_2 0.025(6) 0.044(7) 0.035(6) 0.018(5) 0.008(5) 0.007(5)
C5_2 0.052(8) 0.048(8) 0.042(7) 0.022(6) 0.005(6) 0.013(7)
C6_2 0.025(5) 0.027(5) 0.032(6) 0.013(4) 0.010(4) 0.014(4)
N2_2 0.028(5) 0.019(5) 0.050(6) 0.011(4) 0.001(5) 0.004(4)
N3_2 0.024(5) 0.028(5) 0.042(6) 0.018(4) -0.001(4) 0.006(4)
N4_2 0.023(5) 0.018(4) 0.038(6) 0.009(4) 0.006(4) 0.005(4)
N5_2 0.019(4) 0.022(4) 0.022(4) 0.010(4) 0.004(3) 0.005(4)
N1_3 0.024(5) 0.030(5) 0.033(5) 0.011(4) 0.003(4) 0.017(4)
C1_3 0.025(5) 0.021(5) 0.030(6) 0.011(4) -0.001(4) 0.008(4)
C2_3 0.023(5) 0.029(6) 0.032(6) 0.016(5) 0.002(4) 0.008(4)
C3_3 0.023(5) 0.019(5) 0.030(5) 0.007(4) 0.008(4) 0.011(4)
C4_3 0.026(5) 0.026(5) 0.022(5) 0.014(4) 0.001(4) 0.016(4)
C5_3 0.028(6) 0.031(6) 0.030(6) 0.016(5) 0.005(4) 0.015(5)
C6_3 0.015(4) 0.023(5) 0.017(5) 0.007(4) -0.002(4) 0.001(4)
N2_3 0.015(4) 0.024(4) 0.031(5) 0.014(4) 0.001(4) 0.008(3)
N3_3 0.024(5) 0.019(4) 0.026(5) 0.011(4) -0.006(4) 0.007(4)
N4_3 0.021(4) 0.017(4) 0.024(5) 0.007(3) 0.003(3) 0.007(3)
N5_3 0.018(4) 0.013(4) 0.027(5) 0.004(3) 0.004(3) 0.004(3)
N1_4 0.042(6) 0.038(6) 0.039(6) 0.003(5) -0.010(5) 0.019(5)
C1_4 0.023(6) 0.047(7) 0.043(7) -0.006(6) -0.014(5) 0.014(5)
C2_4 0.034(6) 0.034(6) 0.042(7) 0.016(5) 0.008(5) 0.018(5)
C3_4 0.019(5) 0.017(5) 0.025(5) 0.000(4) -0.003(4) 0.007(4)
C4_4 0.041(7) 0.033(6) 0.032(6) 0.013(5) -0.002(5) 0.002(5)
C5_4 0.062(9) 0.036(7) 0.036(7) 0.013(6) -0.012(6) 0.007(6)
C6_4 0.021(5) 0.019(5) 0.031(6) 0.003(4) 0.004(4) 0.005(4)
N2_4 0.010(4) 0.024(5) 0.049(6) 0.016(4) 0.002(4) 0.003(3)
N3_4 0.023(5) 0.022(5) 0.048(6) 0.017(4) 0.009(4) 0.011(4)
N4_4 0.024(5) 0.021(4) 0.035(5) 0.012(4) 0.004(4) 0.010(4)
N5_4 0.025(5) 0.019(4) 0.028(5) 0.006(4) 0.008(4) 0.008(4)
N1_5 0.027(6) 0.046(7) 0.087(10) 0.026(7) -0.011(6) 0.005(5)
C1_5 0.030(7) 0.061(9) 0.094(12) 0.047(9) -0.002(7) 0.016(6)
C2_5 0.027(6) 0.047(7) 0.053(8) 0.031(6) -0.004(5) 0.011(5)
C3_5 0.030(6) 0.024(5) 0.025(5) 0.003(4) 0.003(4) 0.012(4)
C4_5 0.034(6) 0.032(6) 0.043(7) 0.020(6) 0.010(6) 0.011(5)
C5_5 0.033(7) 0.030(6) 0.078(11) 0.011(6) 0.010(7) 0.011(5)
C6_5 0.022(5) 0.027(5) 0.019(5) 0.001(4) 0.003(4) 0.010(4)
N2_5 0.042(6) 0.024(5) 0.048(7) 0.008(5) -0.007(5) 0.017(5)
N3_5 0.041(6) 0.021(5) 0.070(8) 0.011(5) -0.023(6) 0.007(4)
N4_5 0.025(5) 0.013(4) 0.050(6) 0.008(4) -0.013(4) -0.001(4)
N5_5 0.027(5) 0.026(5) 0.026(5) 0.009(4) 0.000(4) 0.012(4)
N1_6 0.025(5) 0.016(4) 0.041(6) 0.011(4) 0.014(4) 0.002(4)
C1_6 0.024(5) 0.021(5) 0.040(6) 0.014(5) 0.014(5) 0.004(4)
C2_6 0.022(5) 0.036(6) 0.043(7) 0.012(5) 0.013(5) 0.010(5)
C3_6 0.023(5) 0.020(5) 0.032(6) 0.012(4) 0.011(4) 0.007(4)
C4_6 0.021(5) 0.028(5) 0.026(5) 0.010(4) 0.005(4) 0.009(4)
C5_6 0.018(5) 0.040(7) 0.036(6) 0.013(5) 0.002(4) 0.012(5)
C6_6 0.022(5) 0.018(5) 0.026(5) 0.010(4) 0.009(4) 0.010(4)
N2_6 0.013(4) 0.018(4) 0.024(4) 0.008(3) 0.000(3) 0.000(3)
N3_6 0.019(4) 0.017(4) 0.026(5) 0.011(3) 0.001(3) 0.005(3)
N4_6 0.021(4) 0.022(4) 0.028(5) 0.006(4) 0.003(4) 0.011(4)
N5_6 0.019(4) 0.021(4) 0.036(5) 0.011(4) 0.005(4) 0.007(3)

loop_
_atom_type_symbol
_atom_type_description
_atom_type_scat_dispersion_real
_atom_type_scat_dispersion_imag
_atom_type_scat_source
C C 0.0033 0.0016 'International Tables Vol C Tables 4.2.6.8 and 6.1.1.4'
H H 0.0000 0.0000 'International Tables Vol C Tables 4.2.6.8 and 6.1.1.4'
N N 0.0061 0.0033 'International Tables Vol C Tables 4.2.6.8 and 6.1.1.4'
O O 0.0106 0.0060 'International Tables Vol C Tables 4.2.6.8 and 6.1.1.4'
Si Si 0.0817 0.0704 'International Tables Vol C Tables 4.2.6.8 and 6.1.1.4'
Cu Cu 0.3201 1.2651 'International Tables Vol C Tables 4.2.6.8 and 6.1.1.4'
Mo Mo -1.6832 0.6857 'International Tables Vol C Tables 4.2.6.8 and 6.1.1.4'

loop_
_geom_angle_atom_site_label_1
_geom_angle_atom_site_label_2
_geom_angle_atom_site_label_3
_geom_angle
_geom_angle_site_symmetry_1
_geom_angle_site_symmetry_3
_geom_angle_publ_flag
O2 Mo1 O1 103.4(5) . . ?
O2 Mo1 O27 99.3(5) . . ?
O1 Mo1 O27 97.3(4) . . ?
O2 Mo1 O26 101.5(5) . . ?
O1 Mo1 O26 86.7(4) . . ?
O27 Mo1 O26 157.3(4) . . ?
O2 Mo1 O17 97.4(5) . . ?
O1 Mo1 O17 157.7(4) . . ?
O27 Mo1 O17 87.1(4) . . ?
O26 Mo1 O17 81.3(4) . . ?
O2 Mo1 O16 166.5(5) . . ?
O1 Mo1 O16 89.0(4) . . ?
O27 Mo1 O16 73.5(3) . . ?
O26 Mo1 O16 84.2(3) . . ?
O17 Mo1 O16 71.2(3) . . ?
O34 Mo2 O22 103.4(5) . . ?
O34 Mo2 O25 98.5(4) . . ?
O22 Mo2 O25 94.5(4) . . ?
O34 Mo2 O13 95.4(4) . . ?
O22 Mo2 O13 160.1(4) . . ?
O25 Mo2 O13 88.8(3) . . ?
O34 Mo2 O1 101.9(5) . . ?
O22 Mo2 O1 85.5(4) . . ?
O25 Mo2 O1 159.0(4) . . ?
O13 Mo2 O1 84.5(4) . . ?
O34 Mo2 O7 166.6(4) . . ?
O22 Mo2 O7 88.7(3) . . ?
O25 Mo2 O7 74.4(3) . . ?
O13 Mo2 O7 73.3(3) . . ?
O1 Mo2 O7 84.6(3) . . ?
O35 Mo3 O21 105.0(5) . . ?
O35 Mo3 O18 99.5(5) . . ?
O21 Mo3 O18 101.4(4) . . ?
O35 Mo3 O29 98.2(5) . . ?
O21 Mo3 O29 86.9(4) . . ?
O18 Mo3 O29 157.8(4) . . ?
O35 Mo3 O25 93.5(4) . . ?
O21 Mo3 O25 158.4(4) . . ?
O18 Mo3 O25 86.2(3) . . ?
O29 Mo3 O25 79.4(4) . . ?
O35 Mo3 O7 163.9(4) . . ?
O21 Mo3 O7 91.0(3) . . ?
O18 Mo3 O7 74.9(3) . . ?
O29 Mo3 O7 84.4(3) . . ?
O25 Mo3 O7 71.3(3) . . ?
O12 Mo4 O15 101.8(5) . . ?
O12 Mo4 O14 98.7(5) . . ?
O15 Mo4 O14 95.5(4) . . ?
O12 Mo4 O3 98.9(5) . . ?
O15 Mo4 O3 157.9(4) . . ?
O14 Mo4 O3 89.1(4) . . ?
O12 Mo4 O21 101.7(5) . . ?
O15 Mo4 O21 84.6(4) . . ?
O14 Mo4 O21 159.2(4) . . ?
O3 Mo4 O21 83.5(4) . . ?
O12 Mo4 O9 168.5(5) . . ?
O15 Mo4 O9 88.0(3) . . ?
O14 Mo4 O9 74.1(3) . . ?
O3 Mo4 O9 72.4(3) . . ?
O21 Mo4 O9 85.1(3) . . ?
O30 Mo5 O23 105.2(4) . . ?
O30 Mo5 O19 100.2(5) . . ?
O23 Mo5 O19 96.5(4) . . ?
O30 Mo5 O31 102.9(5) . . ?
O23 Mo5 O31 87.3(3) . . ?
O19 Mo5 O31 154.8(4) . . ?
O30 Mo5 O14 95.3(4) . . ?
O23 Mo5 O14 158.2(4) . . ?
O19 Mo5 O14 86.9(4) . . ?
O31 Mo5 O14 80.9(3) . . ?
O30 Mo5 O9 164.3(4) . . ?
O23 Mo5 O9 89.8(3) . . ?
O19 Mo5 O9 73.2(3) . . ?
O31 Mo5 O9 82.0(3) . . ?
O14 Mo5 O9 70.5(3) . . ?
O32 Mo6 O26 104.8(5) . . ?
O32 Mo6 O6 96.7(4) . . ?
O26 Mo6 O6 98.5(4) . . ?
O32 Mo6 O22 100.7(4) . . ?
O26 Mo6 O22 87.6(4) . . ?
O6 Mo6 O22 159.4(4) . . ?
O32 Mo6 O4 92.2(4) . . ?
O26 Mo6 O4 162.0(4) . . ?
O6 Mo6 O4 85.4(3) . . ?
O22 Mo6 O4 83.0(3) . . ?
O32 Mo6 O10 162.7(4) . . ?
O26 Mo6 O10 91.7(3) . . ?
O6 Mo6 O10 75.1(3) . . ?
O22 Mo6 O10 85.1(3) . . ?
O4 Mo6 O10 72.2(3) . . ?
O39 Mo7 O28 106.7(4) . . ?
O39 Mo7 O3 100.6(4) . . ?
O28 Mo7 O3 95.6(4) . . ?
O39 Mo7 O5 101.4(4) . . ?
O28 Mo7 O5 87.4(3) . . ?
O3 Mo7 O5 155.8(4) . . ?
O39 Mo7 O19 95.8(4) . . ?
O28 Mo7 O19 156.4(4) . . ?
O3 Mo7 O19 86.9(4) . . ?
O5 Mo7 O19 81.2(3) . . ?
O39 Mo7 O9 165.4(4) . . ?
O28 Mo7 O9 87.3(3) . . ?
O3 Mo7 O9 73.1(3) . . ?
O5 Mo7 O9 83.1(3) . . ?
O19 Mo7 O9 71.0(3) . . ?
O36 Mo8 O20 104.7(5) . . ?
O36 Mo8 O17 101.8(4) . . ?
O20 Mo8 O17 96.2(4) . . ?
O36 Mo8 O23 99.4(4) . . ?
O20 Mo8 O23 86.2(3) . . ?
O17 Mo8 O23 157.4(4) . . ?
O36 Mo8 O24 97.9(5) . . ?
O20 Mo8 O24 155.3(4) . . ?
O17 Mo8 O24 88.8(4) . . ?
O23 Mo8 O24 80.4(4) . . ?
O36 Mo8 O16 167.9(4) . . ?
O20 Mo8 O16 87.0(3) . . ?
O17 Mo8 O16 73.6(3) . . ?
O23 Mo8 O16 84.0(3) . . ?
O24 Mo8 O16 71.2(3) . . ?
O37 Mo9 O29 102.5(5) . . ?
O37 Mo9 O4 97.8(5) . . ?
O29 Mo9 O4 96.7(4) . . ?
O37 Mo9 O15 101.2(4) . . ?
O29 Mo9 O15 87.0(4) . . ?
O4 Mo9 O15 159.3(4) . . ?
O37 Mo9 O8 94.7(4) . . ?
O29 Mo9 O8 161.9(4) . . ?
O4 Mo9 O8 86.5(3) . . ?
O15 Mo9 O8 84.0(3) . . ?
O37 Mo9 O10 165.8(4) . . ?
O29 Mo9 O10 90.6(3) . . ?
O4 Mo9 O10 75.0(3) . . ?
O15 Mo9 O10 84.7(3) . . ?
O8 Mo9 O10 72.9(3) . . ?
O40 Mo10 O31 104.1(4) . . ?
O40 Mo10 O8 101.0(4) . . ?
O31 Mo10 O8 98.0(4) . . ?
O40 Mo10 O20 98.8(4) . . ?
O31 Mo10 O20 85.1(3) . . ?
O8 Mo10 O20 158.6(3) . . ?
O40 Mo10 O6 95.5(4) . . ?
O31 Mo10 O6 158.5(3) . . ?
O8 Mo10 O6 86.8(3) . . ?
O20 Mo10 O6 83.2(3) . . ?
O40 Mo10 O10 167.3(3) . . ?
O31 Mo10 O10 88.5(3) . . ?
O8 Mo10 O10 75.4(3) . . ?
O20 Mo10 O10 83.5(3) . . ?
O6 Mo10 O10 72.3(3) . . ?
O33 Mo11 O5 106.5(5) . . ?
O33 Mo11 O24 101.2(5) . . ?
O5 Mo11 O24 94.3(4) . . ?
O33 Mo11 O27 97.1(4) . . ?
O5 Mo11 O27 155.2(4) . . ?
O24 Mo11 O27 88.4(4) . . ?
O33 Mo11 O11 103.5(4) . . ?
O5 Mo11 O11 86.0(3) . . ?
O24 Mo11 O11 154.2(4) . . ?
O27 Mo11 O11 81.1(4) . . ?
O33 Mo11 O16 166.3(4) . . ?
O5 Mo11 O16 86.5(3) . . ?
O24 Mo11 O16 72.9(3) . . ?
O27 Mo11 O16 70.7(3) . . ?
O11 Mo11 O16 81.4(3) . . ?
O38 Mo12 O11 107.5(4) . . ?
O38 Mo12 O13 100.2(4) . . ?
O11 Mo12 O13 97.8(4) . . ?
O38 Mo12 O28 102.0(4) . . ?
O11 Mo12 O28 86.7(3) . . ?
O13 Mo12 O28 154.8(3) . . ?
O38 Mo12 O18 94.8(4) . . ?
O11 Mo12 O18 156.7(3) . . ?
O13 Mo12 O18 84.5(3) . . ?
O28 Mo12 O18 81.9(3) . . ?
O38 Mo12 O7 164.3(4) . . ?
O11 Mo12 O7 87.8(3) . . ?
O13 Mo12 O7 73.6(3) . . ?
O28 Mo12 O7 81.8(3) . . ?
O18 Mo12 O7 70.5(3) . . ?
O16 Si1 O9 111.8(4) . . ?
O16 Si1 O7 110.9(4) . . ?
O9 Si1 O7 109.6(4) . . ?
O16 Si1 O10 108.8(4) . . ?
O9 Si1 O10 108.4(4) . . ?
O7 Si1 O10 107.1(4) . . ?
N5_3 Cu6 N5_2 137.6(3) . . ?
N5_3 Cu6 N3_6 115.7(3) . . ?
N5_2 Cu6 N3_6 106.4(3) . . ?
N4_5 Cu5 N1_3 132.4(4) . 1_665 ?
N4_5 Cu5 N3_4 110.5(4) . . ?
N1_3 Cu5 N3_4 116.0(4) 1_665 . ?
N5_4 Cu4 N2_6 138.1(3) . . ?
N5_4 Cu4 N4_3 106.7(3) . . ?
N2_6 Cu4 N4_3 115.2(3) . . ?
N5_5 Cu3 N3_3 142.7(4) . . ?
N5_5 Cu3 N4_4 113.3(3) . . ?
N3_3 Cu3 N4_4 102.6(3) . . ?
N2_1 Cu2 N4_6 142.2(3) . . ?
N2_1 Cu2 N4_2 113.2(3) . . ?
N4_6 Cu2 N4_2 103.9(3) . . ?
N3_1 Cu1 N1_6 134.4(4) . 1_445 ?
N3_1 Cu1 N3_2 110.7(4) . . ?
N1_6 Cu1 N3_2 113.5(4) 1_445 . ?
Mo10 O31 Mo5 151.3(4) . . ?
Mo9 O29 Mo3 145.5(5) . . ?
Mo7 O28 Mo12 150.1(4) . . ?
Mo1 O27 Mo11 124.4(4) . . ?
Mo6 O26 Mo1 146.7(5) . . ?
Mo2 O25 Mo3 120.4(4) . . ?
Mo11 O24 Mo8 124.5(5) . . ?
Mo5 O23 Mo8 148.4(5) . . ?
Mo2 O22 Mo6 147.8(5) . . ?
Mo3 O21 Mo4 150.0(5) . . ?
Mo8 O20 Mo10 151.1(5) . . ?
Mo5 O19 Mo7 123.7(5) . . ?
Mo3 O18 Mo12 122.2(4) . . ?
Mo8 O17 Mo1 122.9(5) . . ?
Si1 O16 Mo8 124.9(4) . . ?
Si1 O16 Mo1 124.6(4) . . ?
Mo8 O16 Mo1 92.2(2) . . ?
Si1 O16 Mo11 122.7(4) . . ?
Mo8 O16 Mo11 91.3(2) . . ?
Mo1 O16 Mo11 91.4(2) . . ?
Mo4 O15 Mo9 150.2(5) . . ?
Mo4 O14 Mo5 122.3(5) . . ?
Mo12 O13 Mo2 122.1(4) . . ?
Mo12 O11 Mo11 152.2(4) . . ?
Si1 O10 Mo6 122.7(4) . . ?
Si1 O10 Mo9 123.6(4) . . ?
Mo6 O10 Mo9 94.2(2) . . ?
Si1 O10 Mo10 122.4(4) . . ?
Mo6 O10 Mo10 93.1(2) . . ?
Mo9 O10 Mo10 92.5(2) . . ?
Si1 O9 Mo4 126.1(4) . . ?
Si1 O9 Mo7 121.9(4) . . ?
Mo4 O9 Mo7 91.8(2) . . ?
Si1 O9 Mo5 122.8(4) . . ?
Mo4 O9 Mo5 93.0(2) . . ?
Mo7 O9 Mo5 92.2(2) . . ?
Mo10 O8 Mo9 119.1(4) . . ?
Si1 O7 Mo3 124.4(4) . . ?
Si1 O7 Mo2 124.4(4) . . ?
Mo3 O7 Mo2 93.8(2) . . ?
Si1 O7 Mo12 121.9(4) . . ?
Mo3 O7 Mo12 92.3(2) . . ?
Mo2 O7 Mo12 90.8(2) . . ?
Mo6 O6 Mo10 119.5(4) . . ?
Mo11 O5 Mo7 150.7(4) . . ?
Mo9 O4 Mo6 118.6(4) . . ?
Mo7 O3 Mo4 122.7(5) . . ?
Mo1 O1 Mo2 150.9(6) . . ?
C1_1 N1_1 C5_1 121.0(10) . . ?
N1_1 C1_1 C2_1 119.8(10) . . ?
C1_1 C2_1 C3_1 119.9(9) . . ?
C4_1 C3_1 C2_1 118.7(9) . . ?
C4_1 C3_1 C6_1 118.5(9) . . ?
C2_1 C3_1 C6_1 122.8(9) . . ?
C5_1 C4_1 C3_1 119.5(11) . . ?
N1_1 C5_1 C4_1 120.9(11) . . ?
N2_1 C6_1 N5_1 111.0(8) . . ?
N2_1 C6_1 C3_1 129.4(8) . . ?
N5_1 C6_1 C3_1 119.5(8) . . ?
C6_1 N2_1 N3_1 103.4(7) . . ?
C6_1 N2_1 Cu2 136.5(6) . . ?
N3_1 N2_1 Cu2 120.0(6) . . ?
N4_1 N3_1 N2_1 111.4(9) . . ?
N4_1 N3_1 Cu1 118.6(7) . . ?
N2_1 N3_1 Cu1 129.4(7) . . ?
N5_1 N4_1 N3_1 107.6(9) . . ?
N4_1 N5_1 C6_1 106.4(8) . . ?
C1_2 N1_2 C5_2 120.5(10) . . ?
N1_2 C1_2 C2_2 121.0(10) . . ?
C1_2 C2_2 C3_2 119.8(10) . . ?
C2_2 C3_2 C4_2 118.2(9) . . ?
C2_2 C3_2 C6_2 119.0(8) . . ?
C4_2 C3_2 C6_2 122.6(9) . . ?
C5_2 C4_2 C3_2 118.8(10) . . ?
N1_2 C5_2 C4_2 121.5(11) . . ?
N2_2 C6_2 N5_2 111.8(8) . . ?
N2_2 C6_2 C3_2 120.9(9) . . ?
N5_2 C6_2 C3_2 127.3(8) . . ?
N3_2 N2_2 C6_2 104.7(8) . . ?
N4_2 N3_2 N2_2 110.3(8) . . ?
N4_2 N3_2 Cu1 126.5(7) . . ?
N2_2 N3_2 Cu1 123.1(7) . . ?
N3_2 N4_2 N5_2 108.9(8) . . ?
N3_2 N4_2 Cu2 119.5(6) . . ?
N5_2 N4_2 Cu2 130.2(6) . . ?
C6_2 N5_2 N4_2 104.2(7) . . ?
C6_2 N5_2 Cu6 135.0(6) . . ?
N4_2 N5_2 Cu6 120.0(6) . . ?
C1_3 N1_3 C5_3 116.9(9) . . ?
C1_3 N1_3 Cu5 120.9(7) . 1_445 ?
C5_3 N1_3 Cu5 120.8(7) . 1_445 ?
N1_3 C1_3 C2_3 123.9(9) . . ?
C1_3 C2_3 C3_3 118.1(9) . . ?
C4_3 C3_3 C2_3 117.9(8) . . ?
C4_3 C3_3 C6_3 120.9(8) . . ?
C2_3 C3_3 C6_3 121.1(8) . . ?
C5_3 C4_3 C3_3 120.1(9) . . ?
N1_3 C5_3 C4_3 122.9(9) . . ?
N5_3 C6_3 N2_3 111.4(7) . . ?
N5_3 C6_3 C3_3 123.5(8) . . ?
N2_3 C6_3 C3_3 125.1(8) . . ?
N3_3 N2_3 C6_3 103.2(7) . . ?
N4_3 N3_3 N2_3 111.7(7) . . ?
N4_3 N3_3 Cu3 125.2(7) . . ?
N2_3 N3_3 Cu3 122.4(6) . . ?
N3_3 N4_3 N5_3 107.9(8) . . ?
N3_3 N4_3 Cu4 129.2(6) . . ?
N5_3 N4_3 Cu4 119.7(6) . . ?
N4_3 N5_3 C6_3 105.6(7) . . ?
N4_3 N5_3 Cu6 118.9(6) . . ?
C6_3 N5_3 Cu6 134.9(6) . . ?
C5_4 N1_4 C1_4 120.6(10) . . ?
N1_4 C1_4 C2_4 121.1(10) . . ?
C1_4 C2_4 C3_4 118.5(10) . . ?
C4_4 C3_4 C2_4 119.4(9) . . ?
C4_4 C3_4 C6_4 122.2(9) . . ?
C2_4 C3_4 C6_4 118.2(8) . . ?
C5_4 C4_4 C3_4 118.3(10) . . ?
N1_4 C5_4 C4_4 122.1(11) . . ?
N5_4 C6_4 N2_4 111.9(8) . . ?
N5_4 C6_4 C3_4 128.2(8) . . ?
N2_4 C6_4 C3_4 119.7(8) . . ?
N3_4 N2_4 C6_4 103.2(7) . . ?
N4_4 N3_4 N2_4 112.0(7) . . ?
N4_4 N3_4 Cu5 124.8(6) . . ?
N2_4 N3_4 Cu5 122.9(6) . . ?
N3_4 N4_4 N5_4 107.6(8) . . ?
N3_4 N4_4 Cu3 121.2(6) . . ?
N5_4 N4_4 Cu3 130.6(6) . . ?
C6_4 N5_4 N4_4 105.4(7) . . ?
C6_4 N5_4 Cu4 133.0(7) . . ?
N4_4 N5_4 Cu4 120.9(6) . . ?
C1_5 N1_5 C5_5 120.9(10) . . ?
N1_5 C1_5 C2_5 119.9(11) . . ?
C1_5 C2_5 C3_5 120.3(10) . . ?
C4_5 C3_5 C2_5 117.8(9) . . ?
C4_5 C3_5 C6_5 125.2(9) . . ?
C2_5 C3_5 C6_5 117.0(9) . . ?
C5_5 C4_5 C3_5 118.7(10) . . ?
N1_5 C5_5 C4_5 122.2(11) . . ?
N2_5 C6_5 N5_5 112.4(8) . . ?
N2_5 C6_5 C3_5 119.4(9) . . ?
N5_5 C6_5 C3_5 128.2(9) . . ?
N3_5 N2_5 C6_5 104.9(8) . . ?
N2_5 N3_5 N4_5 109.4(8) . . ?
N3_5 N4_5 N5_5 109.0(8) . . ?
N3_5 N4_5 Cu5 118.8(7) . . ?
N5_5 N4_5 Cu5 131.6(7) . . ?
C6_5 N5_5 N4_5 104.3(8) . . ?
C6_5 N5_5 Cu3 137.7(7) . . ?
N4_5 N5_5 Cu3 118.0(6) . . ?
C1_6 N1_6 C5_6 118.0(8) . . ?
C1_6 N1_6 Cu1 121.1(7) . 1_665 ?
C5_6 N1_6 Cu1 119.9(7) . 1_665 ?
N1_6 C1_6 C2_6 123.8(10) . . ?
C1_6 C2_6 C3_6 118.0(10) . . ?
C4_6 C3_6 C2_6 118.1(8) . . ?
C4_6 C3_6 C6_6 121.8(8) . . ?
C2_6 C3_6 C6_6 120.1(8) . . ?
C5_6 C4_6 C3_6 120.3(9) . . ?
N1_6 C5_6 C4_6 121.8(9) . . ?
N5_6 C6_6 N2_6 110.6(7) . . ?
N5_6 C6_6 C3_6 124.9(8) . . ?
N2_6 C6_6 C3_6 124.4(8) . . ?
N3_6 N2_6 C6_6 105.8(7) . . ?
N3_6 N2_6 Cu4 118.6(6) . . ?
C6_6 N2_6 Cu4 133.9(6) . . ?
N4_6 N3_6 N2_6 108.1(8) . . ?
N4_6 N3_6 Cu6 129.8(6) . . ?
N2_6 N3_6 Cu6 119.7(6) . . ?
N3_6 N4_6 N5_6 110.2(8) . . ?
N3_6 N4_6 Cu2 124.6(7) . . ?
N5_6 N4_6 Cu2 124.3(6) . . ?
C6_6 N5_6 N4_6 105.3(7) . . ?

loop_
_geom_bond_atom_site_label_1
_geom_bond_atom_site_label_2
_geom_bond_distance
_geom_bond_site_symmetry_2
_geom_bond_publ_flag
Mo1 O2 1.669(10) . ?
Mo1 O1 1.801(9) . ?
Mo1 O27 1.870(9) . ?
Mo1 O26 1.995(9) . ?
Mo1 O17 2.008(9) . ?
Mo1 O16 2.370(7) . ?
Mo2 O34 1.676(9) . ?
Mo2 O22 1.852(8) . ?
Mo2 O25 1.875(8) . ?
Mo2 O13 1.948(8) . ?
Mo2 O1 1.977(9) . ?
Mo2 O7 2.357(7) . ?
Mo3 O35 1.683(9) . ?
Mo3 O21 1.790(9) . ?
Mo3 O18 1.826(8) . ?
Mo3 O29 2.013(9) . ?
Mo3 O25 2.080(8) . ?
Mo3 O7 2.347(7) . ?
Mo4 O12 1.665(9) . ?
Mo4 O15 1.830(9) . ?
Mo4 O14 1.869(9) . ?
Mo4 O3 1.975(9) . ?
Mo4 O21 1.989(9) . ?
Mo4 O9 2.336(6) . ?
Mo5 O30 1.669(9) . ?
Mo5 O23 1.808(8) . ?
Mo5 O19 1.866(8) . ?
Mo5 O31 1.982(8) . ?
Mo5 O14 2.032(9) . ?
Mo5 O9 2.379(7) . ?
Mo6 O32 1.662(10) . ?
Mo6 O26 1.817(9) . ?
Mo6 O6 1.887(7) . ?
Mo6 O22 1.979(9) . ?
Mo6 O4 2.068(8) . ?
Mo6 O10 2.328(7) . ?
Mo7 O39 1.697(9) . ?
Mo7 O28 1.810(8) . ?
Mo7 O3 1.876(9) . ?
Mo7 O5 1.976(7) . ?
Mo7 O19 2.014(9) . ?
Mo7 O9 2.373(7) . ?
Mo8 O36 1.674(9) . ?
Mo8 O20 1.828(8) . ?
Mo8 O17 1.871(10) . ?
Mo8 O23 2.004(8) . ?
Mo8 O24 2.015(9) . ?
Mo8 O16 2.359(7) . ?
Mo9 O37 1.661(10) . ?
Mo9 O29 1.841(9) . ?
Mo9 O4 1.902(8) . ?
Mo9 O15 1.982(9) . ?
Mo9 O8 2.033(8) . ?
Mo9 O10 2.331(6) . ?
Mo10 O40 1.667(8) . ?
Mo10 O31 1.816(8) . ?
Mo10 O8 1.878(8) . ?
Mo10 O20 1.992(8) . ?
Mo10 O6 2.033(8) . ?
Mo10 O10 2.339(7) . ?
Mo11 O33 1.679(8) . ?
Mo11 O5 1.827(8) . ?
Mo11 O24 1.835(10) . ?
Mo11 O27 1.995(10) . ?
Mo11 O11 2.001(8) . ?
Mo11 O16 2.406(7) . ?
Mo12 O38 1.675(8) . ?
Mo12 O11 1.787(7) . ?
Mo12 O13 1.903(8) . ?
Mo12 O28 1.992(8) . ?
Mo12 O18 2.059(8) . ?
Mo12 O7 2.375(7) . ?
Si1 O16 1.594(8) . ?
Si1 O9 1.616(8) . ?
Si1 O7 1.631(7) . ?
Si1 O10 1.679(7) . ?
Cu6 N5_3 1.964(8) . ?
Cu6 N5_2 1.970(8) . ?
Cu6 N3_6 2.055(8) . ?
Cu5 N4_5 1.923(9) . ?
Cu5 N1_3 1.962(9) 1_665 ?
Cu5 N3_4 2.015(8) . ?
Cu4 N5_4 1.951(8) . ?
Cu4 N2_6 1.964(8) . ?
Cu4 N4_3 2.037(9) . ?
Cu3 N5_5 1.966(8) . ?
Cu3 N3_3 1.968(8) . ?
Cu3 N4_4 2.115(9) . ?
Cu2 N2_1 1.953(8) . ?
Cu2 N4_6 1.963(9) . ?
Cu2 N4_2 2.120(9) . ?
Cu1 N3_1 1.944(9) . ?
Cu1 N1_6 1.965(8) 1_445 ?
Cu1 N3_2 1.988(9) . ?
N1_1 C1_1 1.347(12) . ?
N1_1 C5_1 1.352(14) . ?
C1_1 C2_1 1.377(12) . ?
C2_1 C3_1 1.392(12) . ?
C3_1 C4_1 1.389(12) . ?
C3_1 C6_1 1.456(10) . ?
C4_1 C5_1 1.359(13) . ?
C6_1 N2_1 1.333(11) . ?
C6_1 N5_1 1.350(11) . ?
N2_1 N3_1 1.343(10) . ?
N3_1 N4_1 1.320(10) . ?
N4_1 N5_1 1.317(12) . ?
N1_2 C1_2 1.333(12) . ?
N1_2 C5_2 1.344(13) . ?
C1_2 C2_2 1.365(12) . ?
C2_2 C3_2 1.392(11) . ?
C3_2 C4_2 1.401(11) . ?
C3_2 C6_2 1.458(10) . ?
C4_2 C5_2 1.365(13) . ?
C6_2 N2_2 1.340(10) . ?
C6_2 N5_2 1.343(10) . ?
N2_2 N3_2 1.327(11) . ?
N3_2 N4_2 1.323(10) . ?
N4_2 N5_2 1.353(10) . ?
N1_3 C1_3 1.342(11) . ?
N1_3 C5_3 1.353(12) . ?
C1_3 C2_3 1.389(12) . ?
C2_3 C3_3 1.396(12) . ?
C3_3 C4_3 1.389(11) . ?
C3_3 C6_3 1.457(10) . ?
C4_3 C5_3 1.364(12) . ?
C6_3 N5_3 1.344(11) . ?
C6_3 N2_3 1.358(10) . ?
N2_3 N3_3 1.336(10) . ?
N3_3 N4_3 1.324(9) . ?
N4_3 N5_3 1.342(10) . ?
N1_4 C5_4 1.335(13) . ?
N1_4 C1_4 1.336(13) . ?
C1_4 C2_4 1.374(12) . ?
C2_4 C3_4 1.404(11) . ?
C3_4 C4_4 1.389(11) . ?
C3_4 C6_4 1.458(10) . ?
C4_4 C5_4 1.364(12) . ?
C6_4 N5_4 1.334(10) . ?
C6_4 N2_4 1.344(10) . ?
N2_4 N3_4 1.337(10) . ?
N3_4 N4_4 1.310(10) . ?
N4_4 N5_4 1.350(10) . ?
N1_5 C1_5 1.328(13) . ?
N1_5 C5_5 1.333(13) . ?
C1_5 C2_5 1.369(13) . ?
C2_5 C3_5 1.399(12) . ?
C3_5 C4_5 1.391(12) . ?
C3_5 C6_5 1.469(10) . ?
C4_5 C5_5 1.359(13) . ?
C6_5 N2_5 1.332(11) . ?
C6_5 N5_5 1.332(11) . ?
N2_5 N3_5 1.326(11) . ?
N3_5 N4_5 1.334(10) . ?
N4_5 N5_5 1.343(10) . ?
N1_6 C1_6 1.330(12) . ?
N1_6 C5_6 1.353(12) . ?
C1_6 C2_6 1.381(11) . ?
C2_6 C3_6 1.399(12) . ?
C3_6 C4_6 1.382(12) . ?
C3_6 C6_6 1.465(10) . ?
C4_6 C5_6 1.369(12) . ?
C6_6 N5_6 1.327(10) . ?
C6_6 N2_6 1.350(10) . ?
N2_6 N3_6 1.338(10) . ?
N3_6 N4_6 1.324(9) . ?
N4_6 N5_6 1.336(10) . ?
